data_4302010
loop_
_publ_author_name
'Wentong Chen'
'Shunichi Fukuzumi'

_publ_section_title
;
Ligand-Dependent Ultrasonic-Assistant Self-Assemblies and Photophysical
Properties of Lanthanide Nicotinic/Isonicotinic Complexes
;
_journal_name_full 'Inorganic Chemistry'
_journal_page_first 3800
_journal_page_last 3807
_journal_paper_doi 10.1021/ic9000279
_journal_volume 48
_journal_year 2009
_chemical_formula_moiety 'C12 H16 Cl Dy N2 O8'
_chemical_formula_sum 'C12 H16 Cl Dy N2 O8'
_chemical_formula_weight 514.22
_chemical_melting_point ?
_chemical_name_common '[Dy(H2O)4(C6NO2H4)2]n.nCl'
_chemical_name_systematic '[Dy(H2O)4(C6NO2H4)2]n.nCl'
_space_group_IT_number 60
_symmetry_cell_setting orthorhombic
_symmetry_space_group_name_Hall '-P 2n 2ab'
_symmetry_space_group_name_H-M 'P b c n'
_atom_sites_solution_hydrogens geom
_atom_sites_solution_primary direct
_atom_sites_solution_secondary difmap
_audit_creation_method SHELXL-97
_cell_angle_alpha 90.00
_cell_angle_beta 90.00
_cell_angle_gamma 90.00
_cell_formula_units_Z 4
_cell_length_a 8.854(4)
_cell_length_b 19.535(9)
_cell_length_c 9.946(4)
_cell_measurement_reflns_used 3859
_cell_measurement_temperature 293(2)
_cell_measurement_theta_max 27.4835
_cell_measurement_theta_min 3.0817
_cell_volume 1720.3(13)
_computing_cell_refinement 'CrystalClear (Rigaku Corp., 2002)'
_computing_data_collection 'CrystalClear (Rigaku Corp., 2002)'
_computing_data_reduction 'CrystalClear (Rigaku Corp., 2002)'
_computing_publication_material 'Siemens SHELXTL^TM^ 5'
_computing_structure_refinement 'Siemens SHELXTL^TM^ 5'
_computing_structure_solution 'Siemens SHELXTL^TM^ 5'
_diffrn_ambient_temperature 293(2)
_diffrn_measured_fraction_theta_full 0.917
_diffrn_measured_fraction_theta_max 0.917
_diffrn_measurement_device_type 'Rigaku Mercury CCD'
_diffrn_measurement_method \w
_diffrn_radiation_monochromator graphite
_diffrn_radiation_source 'rotating-anode generator'
_diffrn_radiation_type MoK\a
_diffrn_radiation_wavelength 0.71073
_diffrn_reflns_av_R_equivalents 0.0417
_diffrn_reflns_av_sigmaI/netI 0.0230
_diffrn_reflns_limit_h_max 9
_diffrn_reflns_limit_h_min -10
_diffrn_reflns_limit_k_max 23
_diffrn_reflns_limit_k_min -23
_diffrn_reflns_limit_l_max 11
_diffrn_reflns_limit_l_min -11
_diffrn_reflns_number 9783
_diffrn_reflns_theta_full 25.02
_diffrn_reflns_theta_max 25.02
_diffrn_reflns_theta_min 3.25
_exptl_absorpt_coefficient_mu 4.539
_exptl_absorpt_correction_T_max 0.640
_exptl_absorpt_correction_T_min 0.522
_exptl_absorpt_correction_type multi-scan
_exptl_absorpt_process_details 'Sphere (Rigaku CrystalClear)'
_exptl_crystal_colour Colorless
_exptl_crystal_density_diffrn 1.985
_exptl_crystal_density_meas ?
_exptl_crystal_density_method .
_exptl_crystal_description Prism
_exptl_crystal_F_000 996
_exptl_crystal_size_max 0.25
_exptl_crystal_size_mid 0.12
_exptl_crystal_size_min 0.10
_refine_diff_density_max 1.694
_refine_diff_density_min -0.713
_refine_diff_density_rms 0.122
_refine_ls_extinction_coef 0
_refine_ls_extinction_method none
_refine_ls_goodness_of_fit_ref 0.991
_refine_ls_hydrogen_treatment constr
_refine_ls_matrix_type full
_refine_ls_number_parameters 110
_refine_ls_number_reflns 1399
_refine_ls_number_restraints 0
_refine_ls_restrained_S_all 0.991
_refine_ls_R_factor_all 0.0383
_refine_ls_R_factor_gt 0.0347
_refine_ls_shift/su_max 0.000
_refine_ls_shift/su_mean 0.000
_refine_ls_structure_factor_coef Fsqd
_refine_ls_weighting_details 'calc w=1/[\s^2^(Fo^2^)+(0.0470P)^2^+12.5680P] where P=(Fo^2^+2Fc^2^)/3'
_refine_ls_weighting_scheme calc
_refine_ls_wR_factor_gt 0.0843
_refine_ls_wR_factor_ref 0.0873
_reflns_number_gt 1300
_reflns_number_total 1399
_reflns_threshold_expression >2sigma(I)
_cod_data_source_file ic9000279_si_001_6.cif
_cod_data_source_block 6
_cod_depositor_comments
;
The following automatic conversions were performed:
'_symmetry_cell_setting' value 'ORTHORHOMBIC' changed to 'orthorhombic'
according to '/home/saulius/struct/CIF-dictionaries/cif_core.dic'
dictionary named 'cif_core.dic' version 2.4.1 from
2010-06-29.

'_exptl_absorpt_correction_type' value 'Multi-scan' changed
to 'multi-scan' according to
'/home/saulius/struct/CIF-dictionaries/cif_core.dic' dictionary named
'cif_core.dic' version 2.4.1 from 2010-06-29.

Automatic conversion script
Id: cif_fix_enum 1527 2010-12-29 10:47:43Z saulius 

The following automatic conversions were performed:

'_chemical_melting_point' value 'not measured' was changed to '?' -
the value is undefined or not given.

Automatic conversion script
Id: cif_fix_values 1646 2011-03-28 12:23:43Z adriana 
;
_cod_original_cell_volume 1720.5(13)
_cod_database_code 4302010

loop_
_symmetry_equiv_pos_as_xyz
'x, y, z'
'-x+1/2, -y+1/2, z+1/2'
'-x, y, -z+1/2'
'x+1/2, -y+1/2, -z'
'-x, -y, -z'
'x-1/2, y-1/2, -z-1/2'
'x, -y, z-1/2'
'-x-1/2, y-1/2, z'

loop_
_atom_site_label
_atom_site_type_symbol
_atom_site_fract_x
_atom_site_fract_y
_atom_site_fract_z
_atom_site_U_iso_or_equiv
_atom_site_adp_type
_atom_site_occupancy
_atom_site_symmetry_multiplicity
_atom_site_calc_flag
_atom_site_refinement_flags
_atom_site_disorder_assembly
_atom_site_disorder_group
Dy1 Dy 0.0000 0.011342(8) 1.2500 0.01050(5) Uani 1 2 d S . .
Cl1 Cl -0.5000 -0.05700(6) 1.2500 0.0211(2) Uani 1 2 d S . .
O1W O 0.2465(2) 0.05083(9) 1.33496(19) 0.0189(5) Uani 1 1 d . . .
H1WA H 0.2460 0.0501 1.4174 0.028 Uiso 1 1 calc R . .
O2W O -0.1953(2) -0.04002(10) 1.38391(19) 0.0196(5) Uani 1 1 d . . .
H2WA H -0.1768 -0.0340 1.4638 0.029 Uiso 1 1 calc R . .
O1 O -0.1050(2) -0.06700(10) 1.10453(19) 0.0193(5) Uani 1 1 d . . .
O2 O -0.0441(2) -0.10053(10) 0.89815(19) 0.0200(5) Uani 1 1 d . . .
N1 N -0.1454(3) -0.32116(12) 1.1323(3) 0.0255(7) Uani 1 1 d . . .
C1 C -0.0803(3) -0.11165(13) 1.0177(3) 0.0150(7) Uani 1 1 d . . .
C2 C -0.1008(3) -0.18539(13) 1.0593(3) 0.0153(7) Uani 1 1 d . . .
C3 C -0.1749(3) -0.20202(14) 1.1777(3) 0.0195(7) Uani 1 1 d . . .
H3A H -0.2103 -0.1680 1.2349 0.023 Uiso 1 1 calc R . .
C4 C -0.1949(3) -0.27031(16) 1.2087(3) 0.0248(8) Uani 1 1 d . . .
H4A H -0.2459 -0.2812 1.2876 0.030 Uiso 1 1 calc R . .
C5 C -0.0699(4) -0.30478(15) 1.0201(3) 0.0240(8) Uani 1 1 d . . .
H5A H -0.0311 -0.3399 0.9672 0.029 Uiso 1 1 calc R . .
C6 C -0.0472(4) -0.23786(14) 0.9799(3) 0.0211(7) Uani 1 1 d . . .
H6A H 0.0037 -0.2284 0.9002 0.025 Uiso 1 1 calc R . .

loop_
_atom_site_aniso_label
_atom_site_aniso_U_11
_atom_site_aniso_U_22
_atom_site_aniso_U_33
_atom_site_aniso_U_23
_atom_site_aniso_U_13
_atom_site_aniso_U_12
Dy1 0.01345(9) 0.00887(9) 0.00918(9) 0.000 -0.00034(6) 0.000
Cl1 0.0141(4) 0.0225(5) 0.0268(5) 0.000 -0.0050(4) 0.000
O1W 0.0233(9) 0.0165(9) 0.0168(9) -0.0007(8) -0.0029(8) -0.0040(8)
O2W 0.0197(9) 0.0261(10) 0.0131(9) 0.0013(8) -0.0014(8) -0.0005(8)
O1 0.0182(9) 0.0208(9) 0.0191(9) -0.0027(8) -0.0025(8) 0.0010(8)
O2 0.0305(10) 0.0171(9) 0.0125(9) 0.0019(8) 0.0024(8) 0.0014(9)
N1 0.0314(13) 0.0139(12) 0.0311(14) 0.0027(10) -0.0014(11) -0.0032(10)
C1 0.0131(12) 0.0125(11) 0.0195(13) -0.0014(11) -0.0039(11) 0.0019(10)
C2 0.0162(12) 0.0131(12) 0.0165(13) -0.0009(10) -0.0035(11) -0.0007(10)
C3 0.0243(14) 0.0188(13) 0.0154(13) -0.0009(11) 0.0010(12) 0.0023(11)
C4 0.0215(14) 0.0290(16) 0.0239(14) 0.0058(13) 0.0044(13) -0.0017(12)
C5 0.0284(16) 0.0216(13) 0.0220(15) -0.0053(12) 0.0026(13) -0.0011(12)
C6 0.0256(14) 0.0179(14) 0.0197(13) -0.0007(12) -0.0003(12) 0.0013(11)

loop_
_atom_type_symbol
_atom_type_description
_atom_type_scat_dispersion_real
_atom_type_scat_dispersion_imag
_atom_type_scat_source
C C 0.0033 0.0016 'International Tables Vol C Tables 4.2.6.8 and 6.1.1.4'
H H 0.0000 0.0000 'International Tables Vol C Tables 4.2.6.8 and 6.1.1.4'
N N 0.0061 0.0033 'International Tables Vol C Tables 4.2.6.8 and 6.1.1.4'
O O 0.0106 0.0060 'International Tables Vol C Tables 4.2.6.8 and 6.1.1.4'
Cl Cl 0.1484 0.1585 'International Tables Vol C Tables 4.2.6.8 and 6.1.1.4'
Dy Dy -0.1892 4.4098 'International Tables Vol C Tables 4.2.6.8 and 6.1.1.4'

loop_
_geom_angle_atom_site_label_1
_geom_angle_atom_site_label_2
_geom_angle_atom_site_label_3
_geom_angle
_geom_angle_site_symmetry_1
_geom_angle_site_symmetry_3
_geom_angle_publ_flag
O1 Dy1 O1 96.66(10) . 3_557 ?
O1 Dy1 O2 146.34(7) . 7_556 ?
O1 Dy1 O2 99.69(8) 3_557 7_556 ?
O1 Dy1 O2 99.69(8) . 5_557 ?
O1 Dy1 O2 146.34(7) 3_557 5_557 ?
O2 Dy1 O2 82.37(10) 7_556 5_557 ?
O1 Dy1 O2W 77.30(7) . . ?
O1 Dy1 O2W 70.39(7) 3_557 . ?
O2 Dy1 O2W 80.80(7) 7_556 . ?
O2 Dy1 O2W 142.05(7) 5_557 . ?
O1 Dy1 O2W 70.39(7) . 3_557 ?
O1 Dy1 O2W 77.30(7) 3_557 3_557 ?
O2 Dy1 O2W 142.05(7) 7_556 3_557 ?
O2 Dy1 O2W 80.80(7) 5_557 3_557 ?
O2W Dy1 O2W 130.63(10) . 3_557 ?
O1 Dy1 O1W 141.37(6) . . ?
O1 Dy1 O1W 68.59(7) 3_557 . ?
O2 Dy1 O1W 72.26(7) 7_556 . ?
O2 Dy1 O1W 80.41(7) 5_557 . ?
O2W Dy1 O1W 125.32(7) . . ?
O2W Dy1 O1W 71.54(7) 3_557 . ?
O1 Dy1 O1W 68.59(7) . 3_557 ?
O1 Dy1 O1W 141.37(6) 3_557 3_557 ?
O2 Dy1 O1W 80.41(7) 7_556 3_557 ?
O2 Dy1 O1W 72.26(7) 5_557 3_557 ?
O2W Dy1 O1W 71.54(7) . 3_557 ?
O2W Dy1 O1W 125.32(7) 3_557 3_557 ?
O1W Dy1 O1W 143.52(9) . 3_557 ?
Dy1 O1W H1WA 109.5 . . ?
Dy1 O2W H2WA 109.5 . . ?
C1 O1 Dy1 146.09(18) . . ?
C1 O2 Dy1 141.19(17) . 5_557 ?
C4 N1 C5 117.6(3) . . ?
O1 C1 O2 125.6(2) . . ?
O1 C1 C2 117.2(2) . . ?
O2 C1 C2 117.2(2) . . ?
C6 C2 C3 118.4(3) . . ?
C6 C2 C1 120.8(2) . . ?
C3 C2 C1 120.8(2) . . ?
C4 C3 C2 118.5(3) . . ?
C4 C3 H3A 120.8 . . ?
C2 C3 H3A 120.8 . . ?
N1 C4 C3 123.6(3) . . ?
N1 C4 H4A 118.2 . . ?
C3 C4 H4A 118.2 . . ?
N1 C5 C6 122.7(3) . . ?
N1 C5 H5A 118.7 . . ?
C6 C5 H5A 118.7 . . ?
C2 C6 C5 119.2(3) . . ?
C2 C6 H6A 120.4 . . ?
C5 C6 H6A 120.4 . . ?

loop_
_geom_bond_atom_site_label_1
_geom_bond_atom_site_label_2
_geom_bond_distance
_geom_bond_site_symmetry_2
_geom_bond_publ_flag
Dy1 O1 2.302(2) . ?
Dy1 O1 2.302(2) 3_557 ?
Dy1 O2 2.315(2) 7_556 ?
Dy1 O2 2.315(2) 5_557 ?
Dy1 O2W 2.402(2) . ?
Dy1 O2W 2.402(2) 3_557 ?
Dy1 O1W 2.464(2) . ?
Dy1 O1W 2.464(2) 3_557 ?
O1W H1WA 0.8200 . ?
O2W H2WA 0.8200 . ?
O1 C1 1.246(3) . ?
O2 C1 1.251(3) . ?
O2 Dy1 2.315(2) 5_557 ?
N1 C4 1.325(4) . ?
N1 C5 1.340(4) . ?
C1 C2 1.509(4) . ?
C2 C6 1.378(4) . ?
C2 C3 1.387(4) . ?
C3 C4 1.381(4) . ?
C3 H3A 0.9300 . ?
C4 H4A 0.9300 . ?
C5 C6 1.382(4) . ?
C5 H5A 0.9300 . ?
C6 H6A 0.9300 . ?
